data_2201798
loop_
_publ_author_name
'Wickleder, Mathias S.'

_publ_section_title
;
 Holmium chloride oxoselenate(IV), HoClSeO~3~
;
_journal_issue 3
_journal_name_full 'Acta Crystallographica Section E'
_journal_page_first i31
_journal_page_last i32
_journal_paper_doi 10.1107/S1600536803003301
_journal_volume 59
_journal_year 2003
_chemical_formula_moiety 'Cl Ho O3 Se'
_chemical_formula_sum 'Cl Ho O3 Se'
_chemical_formula_weight 327.34
_chemical_name_common 'holmium chloride oxo-selenate(IV)'
_chemical_name_systematic
;
 ?
;
_space_group_IT_number 62
_symmetry_cell_setting orthorhombic
_symmetry_space_group_name_Hall '-P 2ac 2n'
_symmetry_space_group_name_H-M 'P n m a'
_atom_sites_solution_hydrogens geom
_atom_sites_solution_primary direct
_atom_sites_solution_secondary difmap
_audit_creation_method SHELXL-97
_cell_angle_alpha 90.00
_cell_angle_beta 90.00
_cell_angle_gamma 90.00
_cell_formula_units_Z 4
_cell_length_a 7.2093(15)
_cell_length_b 6.9259(10)
_cell_length_c 8.7689(15)
_cell_measurement_reflns_used 2000
_cell_measurement_temperature 293(2)
_cell_measurement_theta_max 28.0
_cell_measurement_theta_min 3.0
_cell_volume 437.84(13)
_computing_cell_refinement X-AREA
_computing_data_collection 'X-AREA (Stoe & Cie, 2001)'
_computing_data_reduction 'X-RED (Stoe & Cie, 2001)'
_computing_molecular_graphics 'DIAMOND (Brandenburg, 2001)'
_computing_publication_material 'SHELXL97 (Sheldrick, 1997)'
_computing_structure_refinement 'SHELXL97 (Sheldrick, 1997)'
_computing_structure_solution 'SHELXS97 (Sheldrick, 1990)'
_diffrn_ambient_temperature 293(2)
_diffrn_detector_area_resol_mean 'not measured'
_diffrn_measured_fraction_theta_full 1.000
_diffrn_measured_fraction_theta_max 1.000
_diffrn_measurement_device_type 'IPDS I diffractometer'
_diffrn_measurement_method 'w? f? oscillation scans'
_diffrn_radiation_monochromator graphite
_diffrn_radiation_source 'fine-focus sealed tube'
_diffrn_radiation_type MoK\a
_diffrn_radiation_wavelength 0.71073
_diffrn_reflns_av_R_equivalents 0.0613
_diffrn_reflns_av_sigmaI/netI 0.0291
_diffrn_reflns_limit_h_max 10
_diffrn_reflns_limit_h_min -10
_diffrn_reflns_limit_k_max 9
_diffrn_reflns_limit_k_min -9
_diffrn_reflns_limit_l_max 12
_diffrn_reflns_limit_l_min -12
_diffrn_reflns_number 4891
_diffrn_reflns_theta_full 29.99
_diffrn_reflns_theta_max 29.99
_diffrn_reflns_theta_min 3.66
_diffrn_standards_decay_% 'not measured'
_diffrn_standards_interval_count 'not measured'
_diffrn_standards_interval_time 'not measured'
_diffrn_standards_number 'not measured'
_exptl_absorpt_coefficient_mu 26.846
_exptl_absorpt_correction_T_max 0.0390
_exptl_absorpt_correction_T_min 0.0230
_exptl_absorpt_correction_type numerical
_exptl_absorpt_process_details 'crystal shape optimization (X-SHAPE; Stoe & Cie, 1999)'
_exptl_crystal_colour yellow
_exptl_crystal_density_diffrn 4.966
_exptl_crystal_density_meas ?
_exptl_crystal_density_method 'not measured'
_exptl_crystal_description column
_exptl_crystal_F_000 568
_exptl_crystal_size_max 0.15
_exptl_crystal_size_mid 0.13
_exptl_crystal_size_min 0.12
_refine_diff_density_max 1.214
_refine_diff_density_min -1.791
_refine_ls_extinction_coef 0.0412(15)
_refine_ls_extinction_expression Fc^*^=kFc[1+0.001xFc^2^\l^3^/sin(2\q)]^-1/4^
_refine_ls_extinction_method SHELXL
_refine_ls_goodness_of_fit_ref 1.041
_refine_ls_hydrogen_treatment mixed
_refine_ls_matrix_type full
_refine_ls_number_parameters 35
_refine_ls_number_reflns 688
_refine_ls_number_restraints 0
_refine_ls_restrained_S_all 1.041
_refine_ls_R_factor_all 0.0267
_refine_ls_R_factor_gt 0.0229
_refine_ls_shift/su_max 0.000
_refine_ls_shift/su_mean 0.000
_refine_ls_structure_factor_coef Fsqd
_refine_ls_weighting_details 'calc w = 1/[\s^2^(Fo^2^)+(0.0338P)^2^] where P = (Fo^2^+2Fc^2^)/3'
_refine_ls_weighting_scheme calc
_refine_ls_wR_factor_gt 0.0519
_refine_ls_wR_factor_ref 0.0529
_reflns_number_gt 626
_reflns_number_total 688
_reflns_threshold_expression I>2\s(I)
_cod_data_source_file bt6237.cif
_cod_data_source_block I
_cod_depositor_comments
;
The following automatic conversions were performed:

'_chemical_melting_point' value 'not measured' was changed to '?' -
the value is undefined or not given.

Automatic conversion script
Id: cif_fix_values 1715 2011-07-08 13:25:40Z adriana 

The following automatic conversions were performed:

'_exptl_crystal_density_meas' value 'not measured' was changed to '?'
- the value is perceived as not measured.

Automatic conversion script
Id: cif_fix_values 3008 2015-01-20 13:52:24Z robertas 
;
_cod_original_sg_symbol_Hall -p_2ac_2n
_cod_database_code 2201798
_cod_database_fobs_code 2201798

loop_
_symmetry_equiv_pos_as_xyz
'x, y, z'
'-x+1/2, -y, z+1/2'
'x+1/2, -y+1/2, -z+1/2'
'-x, y+1/2, -z'
'-x, -y, -z'
'x-1/2, y, -z-1/2'
'-x-1/2, y-1/2, z-1/2'
'x, -y-1/2, z'

loop_
_atom_site_label
_atom_site_fract_x
_atom_site_fract_y
_atom_site_fract_z
_atom_site_U_iso_or_equiv
_atom_site_adp_type
_atom_site_calc_flag
_atom_site_refinement_flags
_atom_site_occupancy
_atom_site_disorder_assembly
_atom_site_disorder_group
_atom_site_type_symbol
Ho 0.10634(4) 0.2500 0.03988(3) 0.01370(14) Uani d S 1 . . Ho
Se 0.71023(8) 0.2500 0.86659(7) 0.01506(16) Uani d S 1 . . Se
Cl 0.4421(3) 0.2500 0.18300(19) 0.0271(4) Uani d S 1 . . Cl
O1 0.8575(5) 0.0729(5) 0.9313(4) 0.0207(6) Uani d . 1 . . O
O2 0.7532(8) 0.2500 0.6802(6) 0.0238(10) Uani d S 1 . . O

loop_
_atom_site_aniso_label
_atom_site_aniso_U_11
_atom_site_aniso_U_22
_atom_site_aniso_U_33
_atom_site_aniso_U_12
_atom_site_aniso_U_13
_atom_site_aniso_U_23
Ho 0.01865(18) 0.00919(18) 0.01326(17) 0.000 -0.00076(9) 0.000
Se 0.0176(3) 0.0119(3) 0.0156(3) 0.000 -0.0018(2) 0.000
Cl 0.0239(7) 0.0365(10) 0.0207(7) 0.000 -0.0066(6) 0.000
O1 0.0249(15) 0.0120(15) 0.0252(14) -0.0002(13) -0.0068(13) 0.0028(13)
O2 0.028(2) 0.026(3) 0.018(2) 0.000 -0.0015(18) 0.000

loop_
_atom_type_symbol
_atom_type_description
_atom_type_scat_dispersion_real
_atom_type_scat_dispersion_imag
_atom_type_scat_source
Ho Ho -0.2175 4.6783 'International Tables Vol C Tables 4.2.6.8 and 6.1.1.4'
Cl Cl 0.1484 0.1585 'International Tables Vol C Tables 4.2.6.8 and 6.1.1.4'
Se Se -0.0929 2.2259 'International Tables Vol C Tables 4.2.6.8 and 6.1.1.4'
O O 0.0106 0.0060 'International Tables Vol C Tables 4.2.6.8 and 6.1.1.4'

loop_
_geom_angle_atom_site_label_1
_geom_angle_atom_site_label_2
_geom_angle_atom_site_label_3
_geom_angle_site_symmetry_1
_geom_angle_site_symmetry_3
_geom_angle
_geom_angle_publ_flag
O2 Ho O1 6_556 5_656 92.42(10) n
O2 Ho O1 6_556 4_656 92.42(10) n
O1 Ho O1 5_656 4_656 161.56(18) n
O2 Ho O1 6_556 1_454 90.69(15) n
O1 Ho O1 5_656 1_454 67.76(14) n
O1 Ho O1 4_656 1_454 129.94(10) n
O2 Ho O1 6_556 8_464 90.69(15) n
O1 Ho O1 5_656 8_464 129.94(10) n
O1 Ho O1 4_656 8_464 67.76(14) n
O1 Ho O1 1_454 8_464 62.24(16) n
O2 Ho Cl 6_556 6_556 177.24(15) n
O1 Ho Cl 5_656 6_556 87.16(9) n
O1 Ho Cl 4_656 6_556 87.16(10) n
O1 Ho Cl 1_454 6_556 91.68(10) n
O1 Ho Cl 8_464 6_556 91.68(10) n
O2 Ho Cl 6_556 . 88.66(15) n
O1 Ho Cl 5_656 . 81.17(9) n
O1 Ho Cl 4_656 . 81.17(9) n
O1 Ho Cl 1_454 . 148.87(8) n
O1 Ho Cl 8_464 . 148.87(8) n
Cl Ho Cl 6_556 . 88.58(3) n
O2 Ho Se 6_556 1_454 90.73(14) n
O1 Ho Se 5_656 1_454 98.86(9) n
O1 Ho Se 4_656 1_454 98.86(9) n
O1 Ho Se 1_454 1_454 31.12(8) n
O1 Ho Se 8_464 1_454 31.12(8) n
Cl Ho Se 6_556 1_454 92.04(4) n
Cl Ho Se . 1_454 179.39(4) n
O2 Ho Ho 6_556 5 91.85(6) n
O1 Ho Ho 5_656 5 34.77(9) n
O1 Ho Ho 4_656 5 162.48(9) n
O1 Ho Ho 1_454 5 33.00(8) n
O1 Ho Ho 8_464 5 95.21(8) n
Cl Ho Ho 6_556 5 89.36(2) n
Cl Ho Ho . 5 115.915(9) n
Se Ho Ho 1_454 5 64.101(9) n
O2 Ho Ho 6_556 5_565 91.85(6) n
O1 Ho Ho 5_656 5_565 162.48(9) n
O1 Ho Ho 4_656 5_565 34.77(9) n
O1 Ho Ho 1_454 5_565 95.21(8) n
O1 Ho Ho 8_464 5_565 33.00(8) n
Cl Ho Ho 6_556 5_565 89.36(2) n
Cl Ho Ho . 5_565 115.915(9) n
Se Ho Ho 1_454 5_565 64.101(9) n
Ho Ho Ho 5 5_565 128.099(17) n
O2 Se O1 . 8_565 102.11(19) y
O2 Se O1 . . 102.11(18) y
O1 Se O1 8_565 . 91.1(2) y
O2 Se Ho . 1_656 107.3(2) n
O1 Se Ho 8_565 1_656 45.53(12) n
O1 Se Ho . 1_656 45.53(12) n
Ho Cl Ho 6_656 . 143.39(8) n
Se O1 Ho . 5_656 144.3(2) n
Se O1 Ho . 1_656 103.35(16) n
Ho O1 Ho 5_656 1_656 112.24(14) n
Se O2 Ho . 6_656 140.5(3) n

loop_
_geom_bond_atom_site_label_1
_geom_bond_atom_site_label_2
_geom_bond_site_symmetry_2
_geom_bond_distance
_geom_bond_publ_flag
Ho O2 6_556 2.201(5) y
Ho O1 5_656 2.266(3) y
Ho O1 4_656 2.266(3) y
Ho O1 1_454 2.373(4) y
Ho O1 8_464 2.373(4) y
Ho Cl 6_556 2.7033(17) y
Ho Cl . 2.7264(18) y
Ho Se 1_454 3.2348(9) n
Ho Ho 5 3.8513(5) n
Ho Ho 5_565 3.8513(5) n
Se O2 . 1.664(5) y
Se O1 8_565 1.718(3) y
Se O1 . 1.718(3) y
Se Ho 1_656 3.2348(9) n
Cl Ho 6_656 2.7033(17) n
O1 Ho 5_656 2.266(3) n
O1 Ho 1_656 2.373(4) n
O2 Ho 6_656 2.201(5) n
